data_7242914
loop_
_publ_author_name
'Choe, Solhye'
'Lee, Hyosun'
'Nayab, Saira'

_publ_section_title
;
 Synthesis, structures, and catalytic efficiency in ring opening
 polymerization of rac-lactide with tridentate vs. bidentate cobalt(ii),
 zinc(ii), and cadmium(ii) complexes containing N-substituted
 N,N-bis((3,5-dimethyl-1H-pyrazol-1-yl)methyl)amine ligands
;
_journal_issue 31
_journal_name_full 'RSC Advances'
_journal_page_first 18840
_journal_page_last 18851
_journal_paper_doi 10.1039/D1RA02365A
_journal_volume 11
_journal_year 2021
_chemical_formula_sum 'C17 H23 Cl2 Co N5 O'
_chemical_formula_weight 443.23
_space_group_crystal_system monoclinic
_space_group_IT_number 14
_space_group_name_Hall '-P 2yn'
_space_group_name_H-M_alt 'P 1 21/n 1'
_atom_sites_solution_hydrogens geom
_audit_creation_method SHELXL-2018/3
_audit_update_record
;
2021-05-03 deposited with the CCDC.	2021-05-20 downloaded from the CCDC.
;
_cell_angle_alpha 90
_cell_angle_beta 95.38(3)
_cell_angle_gamma 90
_cell_formula_units_Z 4
_cell_length_a 13.536(3)
_cell_length_b 10.185(2)
_cell_length_c 14.325(3)
_cell_measurement_reflns_used 40018
_cell_measurement_temperature 100(2)
_cell_measurement_theta_max 33.749
_cell_measurement_theta_min 0.401
_cell_volume 1966.2(7)
_computing_cell_refinement 'HKL3000sm (Otwinowski & Minor, 1997)'
_computing_data_collection 'PAL BL2D-SMDC Program (Shin et. al, 2016)'
_computing_data_reduction 'HKL3000sm (Otwinowski & Minor, 1997)'
_computing_molecular_graphics Diamind3.1
_computing_publication_material pubcif
_computing_structure_refinement 'SHELXL-2018/3 (Sheldrick, 2018)'
_computing_structure_solution 'SHELXT 2018/2 (Sheldrick, 2018)'
_diffrn_ambient_temperature 100(2)
_diffrn_measured_fraction_theta_full 0.999
_diffrn_measured_fraction_theta_max 0.846
_diffrn_measurement_device_type 'Rayonix MX225HS CCD area detector'
_diffrn_measurement_method 'omega scan'
_diffrn_radiation_type synchrotron
_diffrn_radiation_wavelength 0.700
_diffrn_reflns_av_R_equivalents 0.0889
_diffrn_reflns_av_unetI/netI 0.0569
_diffrn_reflns_Laue_measured_fraction_full 0.999
_diffrn_reflns_Laue_measured_fraction_max 0.846
_diffrn_reflns_limit_h_max 21
_diffrn_reflns_limit_h_min -21
_diffrn_reflns_limit_k_max 16
_diffrn_reflns_limit_k_min -16
_diffrn_reflns_limit_l_max 22
_diffrn_reflns_limit_l_min -22
_diffrn_reflns_number 22610
_diffrn_reflns_point_group_measured_fraction_full 0.999
_diffrn_reflns_point_group_measured_fraction_max 0.846
_diffrn_reflns_theta_full 24.835
_diffrn_reflns_theta_max 33.639
_diffrn_reflns_theta_min 1.950
_diffrn_source 'PLSII 2D bending magnet'
_exptl_absorpt_coefficient_mu 1.105
_exptl_absorpt_correction_T_max 1.000
_exptl_absorpt_correction_T_min 0.925
_exptl_absorpt_correction_type empirical
_exptl_absorpt_process_details 'HKL3000sm Scalepack(Otwinowski et.al,2003)'
_exptl_crystal_colour blue
_exptl_crystal_density_diffrn 1.497
_exptl_crystal_description plate
_exptl_crystal_F_000 916
_exptl_crystal_size_max 0.100
_exptl_crystal_size_mid 0.090
_exptl_crystal_size_min 0.050
_refine_diff_density_max 2.599
_refine_diff_density_min -2.214
_refine_diff_density_rms 0.175
_refine_ls_extinction_method none
_refine_ls_goodness_of_fit_ref 1.151
_refine_ls_hydrogen_treatment constr
_refine_ls_matrix_type full
_refine_ls_number_parameters 239
_refine_ls_number_reflns 6909
_refine_ls_number_restraints 0
_refine_ls_restrained_S_all 1.151
_refine_ls_R_factor_all 0.0694
_refine_ls_R_factor_gt 0.0652
_refine_ls_shift/su_max 0.002
_refine_ls_shift/su_mean 0.000
_refine_ls_structure_factor_coef Fsqd
_refine_ls_weighting_details 'w=1/[\s^2^(Fo^2^)+(0.1414P)^2^] where P=(Fo^2^+2Fc^2^)/3'
_refine_ls_weighting_scheme calc
_refine_ls_wR_factor_gt 0.1951
_refine_ls_wR_factor_ref 0.1999
_reflns_Friedel_coverage 0.000
_reflns_number_gt 6135
_reflns_number_total 6909
_reflns_threshold_expression 'I > 2\s(I)'
_cod_data_source_file d1ra02365a2.cif
_cod_data_source_block SH-3-60_a
_cod_original_sg_symbol_H-M 'P 21/n'
_cod_database_code 7242914
_shelx_shelxl_version_number 2018/3
_shelx_space_group_comment
;
The symmetry employed for this shelxl refinement is uniquely defined
by the following loop, which should always be used as a source of
symmetry information in preference to the above space-group names.
They are only intended as comments.
;
_shelx_estimated_absorpt_t_min 0.898
_shelx_estimated_absorpt_t_max 0.947

loop_
_space_group_symop_operation_xyz
'x, y, z'
'-x+1/2, y+1/2, -z+1/2'
'-x, -y, -z'
'x-1/2, -y-1/2, z-1/2'

loop_
_atom_site_label
_atom_site_type_symbol
_atom_site_fract_x
_atom_site_fract_y
_atom_site_fract_z
_atom_site_U_iso_or_equiv
_atom_site_adp_type
_atom_site_occupancy
_atom_site_site_symmetry_order
_atom_site_calc_flag
_atom_site_refinement_flags_posn
_atom_site_refinement_flags_adp
_atom_site_refinement_flags_occupancy
_atom_site_disorder_assembly
_atom_site_disorder_group
Co1 Co 0.57880(2) 0.23060(2) 0.28662(2) 0.00878(11) Uani 1 1 d . . . . .
Cl1 Cl 0.64365(3) 0.21427(4) 0.14215(3) 0.01362(12) Uani 1 1 d . . . . .
O1 O 0.55505(9) 0.69371(13) 0.20777(10) 0.0123(2) Uani 1 1 d . . . . .
C1 C 0.70570(13) 0.11303(19) 0.47015(12) 0.0132(3) Uani 1 1 d . . . . .
N1 N 0.68917(10) 0.19346(15) 0.39591(10) 0.0103(3) Uani 1 1 d . . . . .
C3 C 0.81841(14) 0.27353(19) 0.49051(14) 0.0150(4) Uani 1 1 d . . . . .
N3 N 0.66501(10) 0.42902(15) 0.30408(10) 0.0082(2) Uani 1 1 d . . . . .
N2 N 0.75937(11) 0.29047(16) 0.40961(11) 0.0114(3) Uani 1 1 d . . . . .
Cl2 Cl 0.48608(4) 0.04057(5) 0.27765(3) 0.02388(14) Uani 1 1 d . . . . .
C2 C 0.78552(13) 0.1593(2) 0.53032(12) 0.0177(4) Uani 1 1 d . . . . .
H2 H 0.812060 0.120011 0.587401 0.021 Uiso 1 1 calc R U . . .
C4 C 0.64559(15) -0.0076(2) 0.48152(14) 0.0201(4) Uani 1 1 d . . . . .
H4A H 0.583510 -0.002076 0.440626 0.030 Uiso 1 1 calc R U . . .
H4B H 0.630610 -0.015209 0.546922 0.030 Uiso 1 1 calc R U . . .
H4C H 0.683159 -0.084876 0.464493 0.030 Uiso 1 1 calc R U . . .
N4 N 0.51342(10) 0.48298(15) 0.36236(10) 0.0102(3) Uani 1 1 d . . . . .
N5 N 0.47588(10) 0.36528(15) 0.33026(10) 0.0108(3) Uani 1 1 d . . . . .
C5 C 0.89925(14) 0.3675(3) 0.52220(14) 0.0233(4) Uani 1 1 d . . . . .
H5A H 0.952800 0.360610 0.480916 0.035 Uiso 1 1 calc R U . . .
H5B H 0.925140 0.346385 0.586639 0.035 Uiso 1 1 calc R U . . .
H5C H 0.872909 0.457168 0.519871 0.035 Uiso 1 1 calc R U . . .
C9 C 0.35275(13) 0.5055(2) 0.35497(14) 0.0186(4) Uani 1 1 d . . . . .
H9 H 0.288067 0.540403 0.358156 0.022 Uiso 1 1 calc R U . . .
C8 C 0.44144(13) 0.5698(2) 0.37838(12) 0.0147(3) Uani 1 1 d . . . . .
C7 C 0.62038(11) 0.49991(17) 0.37791(11) 0.0099(3) Uani 1 1 d . . . . .
H7A H 0.645259 0.464705 0.440124 0.012 Uiso 1 1 calc R U . . .
H7AB H 0.637625 0.594262 0.375877 0.012 Uiso 1 1 calc R U . . .
C6 C 0.76645(12) 0.38609(18) 0.33606(12) 0.0114(3) Uani 1 1 d . . . . .
H6A H 0.798391 0.346508 0.283382 0.014 Uiso 1 1 calc R U . . .
H6AB H 0.806841 0.462004 0.360110 0.014 Uiso 1 1 calc R U . . .
C10 C 0.37630(12) 0.3792(2) 0.32568(13) 0.0157(3) Uani 1 1 d . . . . .
C11 C 0.30621(16) 0.2723(2) 0.29230(19) 0.0252(5) Uani 1 1 d . . . . .
H11A H 0.243529 0.310934 0.265558 0.038 Uiso 1 1 calc R U . . .
H11B H 0.293732 0.215529 0.345159 0.038 Uiso 1 1 calc R U . . .
H11C H 0.335370 0.220324 0.244277 0.038 Uiso 1 1 calc R U . . .
C12 C 0.46290(18) 0.7049(2) 0.41392(16) 0.0217(4) Uani 1 1 d . . . . .
H12A H 0.501679 0.752056 0.370162 0.033 Uiso 1 1 calc R U . . .
H12B H 0.500796 0.700338 0.475572 0.033 Uiso 1 1 calc R U . . .
H12C H 0.400364 0.751515 0.419466 0.033 Uiso 1 1 calc R U . . .
C13 C 0.67202(11) 0.51256(18) 0.21931(11) 0.0100(3) Uani 1 1 d . . . . .
H13A H 0.718547 0.585705 0.235919 0.012 Uiso 1 1 calc R U . . .
H13B H 0.700288 0.459314 0.170470 0.012 Uiso 1 1 calc R U . . .
C14 C 0.57555(12) 0.56829(17) 0.17941(11) 0.0096(3) Uani 1 1 d . . . . .
C15 C 0.50195(13) 0.52513(19) 0.11679(12) 0.0142(3) Uani 1 1 d . . . . .
H15 H 0.498134 0.441885 0.086758 0.017 Uiso 1 1 calc R U . . .
C16 C 0.43083(13) 0.6290(2) 0.10442(13) 0.0170(3) Uani 1 1 d . . . . .
H16 H 0.370779 0.628525 0.064371 0.020 Uiso 1 1 calc R U . . .
C17 C 0.46594(14) 0.72824(17) 0.16103(15) 0.0149(4) Uani 1 1 d . . . . .
H17 H 0.433461 0.809998 0.167424 0.018 Uiso 1 1 calc R U . . .

loop_
_atom_site_aniso_label
_atom_site_aniso_U_11
_atom_site_aniso_U_22
_atom_site_aniso_U_33
_atom_site_aniso_U_23
_atom_site_aniso_U_13
_atom_site_aniso_U_12
Co1 0.00981(15) 0.00762(16) 0.00830(15) -0.00033(7) -0.00247(10) -0.00016(7)
Cl1 0.0169(2) 0.0143(2) 0.00908(19) -0.00210(14) -0.00175(15) 0.00361(14)
O1 0.0109(5) 0.0096(5) 0.0158(6) -0.0006(5) -0.0021(4) -0.0004(5)
C1 0.0152(7) 0.0152(8) 0.0093(6) 0.0027(6) 0.0019(5) 0.0067(6)
N1 0.0118(6) 0.0089(6) 0.0099(6) 0.0001(5) -0.0005(5) 0.0034(5)
C3 0.0106(7) 0.0217(10) 0.0115(7) -0.0022(6) -0.0050(6) 0.0056(6)
N3 0.0067(5) 0.0097(6) 0.0080(5) 0.0003(5) -0.0012(4) 0.0007(5)
N2 0.0094(6) 0.0128(6) 0.0112(6) -0.0004(5) -0.0035(5) 0.0027(5)
Cl2 0.0343(3) 0.0141(2) 0.0218(2) 0.00085(18) -0.00524(19) -0.01193(19)
C2 0.0157(8) 0.0255(10) 0.0109(7) 0.0023(7) -0.0032(6) 0.0095(7)
C4 0.0240(9) 0.0189(9) 0.0177(8) 0.0077(7) 0.0033(7) 0.0029(8)
N4 0.0097(6) 0.0097(6) 0.0112(6) 0.0002(5) 0.0011(5) 0.0014(5)
N5 0.0080(5) 0.0120(6) 0.0122(6) 0.0016(5) -0.0010(4) -0.0015(5)
C5 0.0129(7) 0.0360(12) 0.0190(8) -0.0053(9) -0.0090(6) 0.0004(8)
C9 0.0100(7) 0.0264(10) 0.0199(8) 0.0055(8) 0.0038(6) 0.0047(7)
C8 0.0154(7) 0.0165(8) 0.0131(7) 0.0018(7) 0.0058(6) 0.0055(6)
C7 0.0089(6) 0.0101(7) 0.0102(6) -0.0021(6) -0.0010(5) -0.0005(6)
C6 0.0068(6) 0.0121(7) 0.0146(7) 0.0025(6) -0.0035(5) 0.0002(6)
C10 0.0082(6) 0.0225(9) 0.0164(7) 0.0066(7) 0.0012(6) -0.0017(6)
C11 0.0108(8) 0.0318(13) 0.0321(12) 0.0068(9) -0.0028(8) -0.0094(7)
C12 0.0298(10) 0.0170(8) 0.0196(9) -0.0037(8) 0.0094(8) 0.0092(8)
C13 0.0075(6) 0.0119(7) 0.0106(6) 0.0034(6) 0.0002(5) -0.0016(6)
C14 0.0094(6) 0.0095(7) 0.0095(6) 0.0008(6) -0.0008(5) -0.0009(6)
C15 0.0146(7) 0.0144(7) 0.0124(7) -0.0026(6) -0.0048(6) 0.0017(6)
C16 0.0139(7) 0.0176(8) 0.0179(8) 0.0012(7) -0.0065(6) 0.0038(7)
C17 0.0130(7) 0.0133(8) 0.0178(8) 0.0038(6) -0.0010(6) 0.0024(6)

loop_
_atom_type_symbol
_atom_type_description
_atom_type_scat_dispersion_real
_atom_type_scat_dispersion_imag
_atom_type_scat_source
C C 0.0033 0.0016 'International Tables Vol C Tables 4.2.6.8 and 6.1.1.4'
H H 0.0000 0.0000 'International Tables Vol C Tables 4.2.6.8 and 6.1.1.4'
N N 0.0064 0.0033 'International Tables Vol C Tables 4.2.6.8 and 6.1.1.4'
O O 0.0110 0.0060 'International Tables Vol C Tables 4.2.6.8 and 6.1.1.4'
Cl Cl 0.1472 0.1563 'International Tables Vol C Tables 4.2.6.8 and 6.1.1.4'
Co Co 0.3496 0.9547 'International Tables Vol C Tables 4.2.6.8 and 6.1.1.4'

loop_
_geom_angle_atom_site_label_1
_geom_angle_atom_site_label_2
_geom_angle_atom_site_label_3
_geom_angle
_geom_angle_site_symmetry_1
_geom_angle_site_symmetry_3
_geom_angle_publ_flag
N5 Co1 N1 110.08(6) . . ?
N5 Co1 Cl2 101.13(5) . . ?
N1 Co1 Cl2 103.69(5) . . ?
N5 Co1 Cl1 129.01(5) . . ?
N1 Co1 Cl1 110.46(4) . . ?
Cl2 Co1 Cl1 98.00(2) . . ?
N5 Co1 N3 74.97(5) . . ?
N1 Co1 N3 76.23(6) . . ?
Cl2 Co1 N3 175.66(4) . . ?
Cl1 Co1 N3 86.03(4) . . ?
C17 O1 C14 106.66(13) . . ?
N1 C1 C2 110.12(18) . . ?
N1 C1 C4 122.44(17) . . ?
C2 C1 C4 127.43(17) . . ?
C1 N1 N2 105.30(15) . . ?
C1 N1 Co1 139.07(13) . . ?
N2 N1 Co1 114.38(11) . . ?
N2 C3 C2 105.78(16) . . ?
N2 C3 C5 122.36(18) . . ?
C2 C3 C5 131.86(18) . . ?
C7 N3 C6 111.05(13) . . ?
C7 N3 C13 111.72(14) . . ?
C6 N3 C13 107.08(12) . . ?
C7 N3 Co1 105.63(10) . . ?
C6 N3 Co1 102.62(10) . . ?
C13 N3 Co1 118.38(10) . . ?
C3 N2 N1 112.05(16) . . ?
C3 N2 C6 129.44(16) . . ?
N1 N2 C6 118.26(14) . . ?
C3 C2 C1 106.74(16) . . ?
C3 C2 H2 126.6 . . ?
C1 C2 H2 126.6 . . ?
C1 C4 H4A 109.5 . . ?
C1 C4 H4B 109.5 . . ?
H4A C4 H4B 109.5 . . ?
C1 C4 H4C 109.5 . . ?
H4A C4 H4C 109.5 . . ?
H4B C4 H4C 109.5 . . ?
C8 N4 N5 112.37(14) . . ?
C8 N4 C7 128.29(16) . . ?
N5 N4 C7 119.31(13) . . ?
C10 N5 N4 105.20(15) . . ?
C10 N5 Co1 138.06(13) . . ?
N4 N5 Co1 116.06(10) . . ?
C3 C5 H5A 109.5 . . ?
C3 C5 H5B 109.5 . . ?
H5A C5 H5B 109.5 . . ?
C3 C5 H5C 109.5 . . ?
H5A C5 H5C 109.5 . . ?
H5B C5 H5C 109.5 . . ?
C8 C9 C10 106.95(16) . . ?
C8 C9 H9 126.5 . . ?
C10 C9 H9 126.5 . . ?
N4 C8 C9 105.82(18) . . ?
N4 C8 C12 122.91(17) . . ?
C9 C8 C12 131.28(18) . . ?
N4 C7 N3 107.73(13) . . ?
N4 C7 H7A 110.2 . . ?
N3 C7 H7A 110.2 . . ?
N4 C7 H7AB 110.2 . . ?
N3 C7 H7AB 110.2 . . ?
H7A C7 H7AB 108.5 . . ?
N2 C6 N3 107.67(13) . . ?
N2 C6 H6A 110.2 . . ?
N3 C6 H6A 110.2 . . ?
N2 C6 H6AB 110.2 . . ?
N3 C6 H6AB 110.2 . . ?
H6A C6 H6AB 108.5 . . ?
N5 C10 C9 109.66(16) . . ?
N5 C10 C11 122.68(19) . . ?
C9 C10 C11 127.65(17) . . ?
C10 C11 H11A 109.5 . . ?
C10 C11 H11B 109.5 . . ?
H11A C11 H11B 109.5 . . ?
C10 C11 H11C 109.5 . . ?
H11A C11 H11C 109.5 . . ?
H11B C11 H11C 109.5 . . ?
C8 C12 H12A 109.5 . . ?
C8 C12 H12B 109.5 . . ?
H12A C12 H12B 109.5 . . ?
C8 C12 H12C 109.5 . . ?
H12A C12 H12C 109.5 . . ?
H12B C12 H12C 109.5 . . ?
C14 C13 N3 114.17(13) . . ?
C14 C13 H13A 108.7 . . ?
N3 C13 H13A 108.7 . . ?
C14 C13 H13B 108.7 . . ?
N3 C13 H13B 108.7 . . ?
H13A C13 H13B 107.6 . . ?
C15 C14 O1 109.98(15) . . ?
C15 C14 C13 134.21(17) . . ?
O1 C14 C13 115.75(14) . . ?
C14 C15 C16 106.71(16) . . ?
C14 C15 H15 126.6 . . ?
C16 C15 H15 126.6 . . ?
C17 C16 C15 106.48(16) . . ?
C17 C16 H16 126.8 . . ?
C15 C16 H16 126.8 . . ?
C16 C17 O1 110.18(16) . . ?
C16 C17 H17 124.9 . . ?
O1 C17 H17 124.9 . . ?

loop_
_geom_bond_atom_site_label_1
_geom_bond_atom_site_label_2
_geom_bond_distance
_geom_bond_site_symmetry_2
_geom_bond_publ_flag
Co1 N5 2.0919(15) . ?
Co1 N1 2.0947(16) . ?
Co1 Cl2 2.3038(6) . ?
Co1 Cl1 2.3285(7) . ?
Co1 N3 2.3353(15) . ?
O1 C17 1.370(2) . ?
O1 C14 1.376(2) . ?
C1 N1 1.344(2) . ?
C1 C2 1.399(3) . ?
C1 C4 1.491(3) . ?
N1 N2 1.372(2) . ?
C3 N2 1.356(2) . ?
C3 C2 1.388(3) . ?
C3 C5 1.492(3) . ?
N3 C7 1.457(2) . ?
N3 C6 1.473(2) . ?
N3 C13 1.493(2) . ?
N2 C6 1.444(2) . ?
C2 H2 0.9500 . ?
C4 H4A 0.9800 . ?
C4 H4B 0.9800 . ?
C4 H4C 0.9800 . ?
N4 C8 1.351(2) . ?
N4 N5 1.365(2) . ?
N4 C7 1.454(2) . ?
N5 C10 1.351(2) . ?
C5 H5A 0.9800 . ?
C5 H5B 0.9800 . ?
C5 H5C 0.9800 . ?
C9 C8 1.381(3) . ?
C9 C10 1.399(3) . ?
C9 H9 0.9500 . ?
C8 C12 1.487(3) . ?
C7 H7A 0.9900 . ?
C7 H7AB 0.9900 . ?
C6 H6A 0.9900 . ?
C6 H6AB 0.9900 . ?
C10 C11 1.493(3) . ?
C11 H11A 0.9800 . ?
C11 H11B 0.9800 . ?
C11 H11C 0.9800 . ?
C12 H12A 0.9800 . ?
C12 H12B 0.9800 . ?
C12 H12C 0.9800 . ?
C13 C14 1.488(2) . ?
C13 H13A 0.9900 . ?
C13 H13B 0.9900 . ?
C14 C15 1.350(2) . ?
C15 C16 1.430(3) . ?
C15 H15 0.9500 . ?
C16 C17 1.354(3) . ?
C16 H16 0.9500 . ?
C17 H17 0.9500 . ?
